data_2228610
loop_
_publ_author_name
'Song, Jing-Jing'
'Zhang, Kou-Lin'
'Ng, Seik Weng'

_publ_section_title
;
 <i>catena</i>-Poly[[tetraaqua[\m~2~-1,4-bis(1,2,4-triazol-1-yl)butane-\k^2^<i>N</i>^4^:<i>N</i>^4'^]cadmium(II)]
 sulfate]
;
_journal_coeditor_code XU5081
_journal_issue 12
_journal_name_full 'Acta Crystallographica Section E'
_journal_page_first m1529
_journal_paper_doi 10.1107/S1600536810045009
_journal_volume 66
_journal_year 2010
_chemical_formula_iupac '[Cd (C8 H12 N6) (H2 O)4] S O4'
_chemical_formula_moiety 'C8 H20 Cd N6 O4 2+, O4 S 2-'
_chemical_formula_sum 'C8 H20 Cd N6 O8 S'
_chemical_formula_weight 472.76
_chemical_name_systematic
;
<i>catena</i>-Poly[[tetraaqua[\m~2~-1,4-bis(1,2,4-triazol-1-yl)butane-
\k^2^<i>N</i>^4^:<i>N</i>^4'^]cadmium(II)] sulfate]
;
_space_group_IT_number 15
_symmetry_cell_setting monoclinic
_symmetry_space_group_name_Hall '-C 2yc'
_symmetry_space_group_name_H-M 'C 1 2/c 1'
_atom_sites_solution_hydrogens geom
_atom_sites_solution_primary direct
_atom_sites_solution_secondary difmap
_audit_creation_method SHELXL-97
_cell_angle_alpha 90.00
_cell_angle_beta 90.2270(10)
_cell_angle_gamma 90.00
_cell_formula_units_Z 4
_cell_length_a 12.1858(9)
_cell_length_b 10.9733(8)
_cell_length_c 12.4916(9)
_cell_measurement_reflns_used 4284
_cell_measurement_temperature 295(2)
_cell_measurement_theta_max 27.6
_cell_measurement_theta_min 2.5
_cell_volume 1670.3(2)
_computing_cell_refinement 'SAINT (Bruker, 2005)'
_computing_data_collection 'APEX2 (Bruker, 2005)'
_computing_data_reduction 'SAINT (Bruker, 2005)'
_computing_molecular_graphics 'X-SEED (Barbour, 2001)'
_computing_publication_material 'publCIF (Westrip, 2010)'
_computing_structure_refinement 'SHELXL97 (Sheldrick, 2008)'
_computing_structure_solution 'SHELXS97 (Sheldrick, 2008)'
_diffrn_ambient_temperature 295(2)
_diffrn_measured_fraction_theta_full 0.995
_diffrn_measured_fraction_theta_max 0.995
_diffrn_measurement_device_type 'Bruker SMART APEX'
_diffrn_measurement_method \w
_diffrn_radiation_monochromator graphite
_diffrn_radiation_source 'fine-focus sealed tube'
_diffrn_radiation_type MoK\a
_diffrn_radiation_wavelength 0.71073
_diffrn_reflns_av_R_equivalents 0.0260
_diffrn_reflns_av_sigmaI/netI 0.0238
_diffrn_reflns_limit_h_max 15
_diffrn_reflns_limit_h_min -15
_diffrn_reflns_limit_k_max 14
_diffrn_reflns_limit_k_min -13
_diffrn_reflns_limit_l_max 16
_diffrn_reflns_limit_l_min -16
_diffrn_reflns_number 7091
_diffrn_reflns_theta_full 27.50
_diffrn_reflns_theta_max 27.50
_diffrn_reflns_theta_min 2.50
_diffrn_standards_decay_% 0
_diffrn_standards_interval_count 0
_diffrn_standards_interval_time 0
_diffrn_standards_number 0
_exptl_absorpt_coefficient_mu 1.483
_exptl_absorpt_correction_T_max 0.8658
_exptl_absorpt_correction_T_min 0.6248
_exptl_absorpt_correction_type multi-scan
_exptl_absorpt_process_details '(SADABS; Sheldrick, 1996)'
_exptl_crystal_colour Colorless
_exptl_crystal_density_diffrn 1.880
_exptl_crystal_density_method 'not measured'
_exptl_crystal_description Prism
_exptl_crystal_F_000 952
_exptl_crystal_size_max 0.35
_exptl_crystal_size_mid 0.20
_exptl_crystal_size_min 0.10
_refine_diff_density_max 0.574
_refine_diff_density_min -0.859
_refine_ls_extinction_method none
_refine_ls_goodness_of_fit_ref 1.031
_refine_ls_hydrogen_treatment mixed
_refine_ls_matrix_type full
_refine_ls_number_parameters 145
_refine_ls_number_reflns 1922
_refine_ls_number_restraints 25
_refine_ls_restrained_S_all 1.058
_refine_ls_R_factor_all 0.0274
_refine_ls_R_factor_gt 0.0241
_refine_ls_shift/su_max 0.001
_refine_ls_shift/su_mean 0.001
_refine_ls_structure_factor_coef Fsqd
_refine_ls_weighting_details 'calc w=1/[\s^2^(Fo^2^)+(0.0459P)^2^+1.6989P] where P=(Fo^2^+2Fc^2^)/3'
_refine_ls_weighting_scheme calc
_refine_ls_wR_factor_gt 0.0715
_refine_ls_wR_factor_ref 0.0749
_reflns_number_gt 1703
_reflns_number_total 1922
_reflns_threshold_expression I>2\s(I)
_cod_data_source_file xu5081.cif
_cod_data_source_block I
_cod_original_sg_symbol_H-M 'C 2/c'
_cod_database_code 2228610
_cod_database_fobs_code 2228610

loop_
_symmetry_equiv_pos_as_xyz
'x, y, z'
'-x, y, -z+1/2'
'x+1/2, y+1/2, z'
'-x+1/2, y+1/2, -z+1/2'
'-x, -y, -z'
'x, -y, z-1/2'
'-x+1/2, -y+1/2, -z'
'x+1/2, -y+1/2, z-1/2'

loop_
_atom_site_type_symbol
_atom_site_label
_atom_site_fract_x
_atom_site_fract_y
_atom_site_fract_z
_atom_site_U_iso_or_equiv
_atom_site_adp_type
_atom_site_calc_flag
_atom_site_refinement_flags
_atom_site_occupancy
_atom_site_disorder_assembly
_atom_site_disorder_group
Cd Cd1 0.7500 0.2500 0.5000 0.02963(11) Uani d S 1 . .
S S1 0.5000 0.07764(7) 0.2500 0.02981(18) Uani d SD 1 . .
O O1 0.60887(16) 0.34194(16) 0.40281(15) 0.0409(4) Uani d D 1 . .
O O2 0.65422(17) 0.07057(19) 0.50971(16) 0.0459(5) Uani d D 1 . .
O O3 0.4869(9) 0.2093(3) 0.2565(9) 0.0469(19) Uani d PD 0.50 A -1
O O4 0.5016(3) 0.0222(4) 0.3542(3) 0.0521(10) Uani d PD 0.50 A -1
O O5 0.4146(3) 0.0243(4) 0.1823(3) 0.0525(11) Uani d PD 0.50 A -1
O O6 0.6087(3) 0.0513(4) 0.1970(3) 0.0590(11) Uani d PD 0.50 A -1
N N1 0.82340(17) 0.1877(2) 0.34004(15) 0.0371(4) Uani d . 1 . .
N N2 0.8666(2) 0.0739(2) 0.19781(18) 0.0438(5) Uani d . 1 . .
N N3 0.87109(16) 0.1946(2) 0.17182(16) 0.0347(4) Uani d . 1 . .
C C1 0.8375(2) 0.0763(3) 0.2994(2) 0.0443(6) Uani d . 1 . .
H H1 0.8276 0.0059 0.3396 0.053 Uiso calc R 1 . .
C C2 0.8456(3) 0.2611(2) 0.2566(2) 0.0368(6) Uani d . 1 . .
H H2 0.8433 0.3458 0.2583 0.044 Uiso calc R 1 . .
C C3 0.8972(2) 0.2345(2) 0.0628(2) 0.0393(6) Uani d . 1 . .
H H3A 0.9610 0.1902 0.0376 0.047 Uiso calc R 1 . .
H H3B 0.9154 0.3205 0.0638 0.047 Uiso calc R 1 . .
C C4 0.8012(2) 0.2132(3) -0.0145(2) 0.0382(5) Uani d . 1 . .
H H4A 0.7828 0.1272 -0.0147 0.046 Uiso calc R 1 . .
H H4B 0.8239 0.2350 -0.0864 0.046 Uiso calc R 1 . .
H H11 0.579(3) 0.296(3) 0.358(2) 0.064(10) Uiso d D 1 . .
H H12 0.619(3) 0.4147(14) 0.385(3) 0.062(10) Uiso d D 1 . .
H H21 0.616(3) 0.056(4) 0.455(2) 0.078(12) Uiso d D 1 . .
H H22 0.618(3) 0.040(4) 0.560(2) 0.088(14) Uiso d D 1 . .

loop_
_atom_site_aniso_label
_atom_site_aniso_U_11
_atom_site_aniso_U_22
_atom_site_aniso_U_33
_atom_site_aniso_U_12
_atom_site_aniso_U_13
_atom_site_aniso_U_23
Cd1 0.03598(16) 0.03235(16) 0.02057(15) -0.00111(8) 0.00354(10) -0.00067(8)
S1 0.0366(4) 0.0257(4) 0.0271(4) 0.000 -0.0052(3) 0.000
O1 0.0520(10) 0.0321(10) 0.0386(9) -0.0044(8) -0.0095(8) 0.0052(8)
O2 0.0569(12) 0.0455(11) 0.0352(10) -0.0168(9) -0.0035(9) 0.0039(8)
O3 0.063(5) 0.0271(13) 0.051(3) 0.011(3) -0.015(3) -0.009(3)
O4 0.060(2) 0.068(3) 0.0287(18) -0.019(2) -0.0095(17) 0.0215(18)
O5 0.065(3) 0.047(2) 0.045(2) -0.019(2) -0.028(2) 0.0080(18)
O6 0.054(2) 0.064(3) 0.059(3) 0.005(2) 0.017(2) -0.012(2)
N1 0.0476(11) 0.0398(12) 0.0240(9) 0.0033(9) 0.0033(8) -0.0036(8)
N2 0.0611(14) 0.0348(11) 0.0357(11) 0.0066(10) 0.0042(10) -0.0007(9)
N3 0.0382(10) 0.0387(11) 0.0273(10) -0.0016(9) 0.0004(8) -0.0009(9)
C1 0.0628(16) 0.0365(13) 0.0336(12) -0.0015(12) 0.0049(12) 0.0030(10)
C2 0.0476(15) 0.0340(13) 0.0287(13) -0.0014(9) 0.0025(11) -0.0054(9)
C3 0.0392(13) 0.0501(16) 0.0287(13) -0.0042(10) 0.0063(11) 0.0036(10)
C4 0.0464(14) 0.0427(13) 0.0254(11) -0.0018(12) 0.0024(10) -0.0020(11)

loop_
_atom_type_symbol
_atom_type_description
_atom_type_scat_dispersion_real
_atom_type_scat_dispersion_imag
_atom_type_scat_source
C C 0.0033 0.0016 'International Tables Vol C Tables 4.2.6.8 and 6.1.1.4'
H H 0.0000 0.0000 'International Tables Vol C Tables 4.2.6.8 and 6.1.1.4'
N N 0.0061 0.0033 'International Tables Vol C Tables 4.2.6.8 and 6.1.1.4'
O O 0.0106 0.0060 'International Tables Vol C Tables 4.2.6.8 and 6.1.1.4'
S S 0.1246 0.1234 'International Tables Vol C Tables 4.2.6.8 and 6.1.1.4'
Cd Cd -0.8075 1.2024 'International Tables Vol C Tables 4.2.6.8 and 6.1.1.4'

loop_
_geom_angle_atom_site_label_1
_geom_angle_atom_site_label_2
_geom_angle_atom_site_label_3
_geom_angle_site_symmetry_1
_geom_angle_site_symmetry_3
_geom_angle
_geom_angle_publ_flag
O2 Cd1 O2 7_656 . 180.0 ?
O2 Cd1 N1 7_656 . 90.55(8) ?
O2 Cd1 N1 . . 89.45(8) ?
O2 Cd1 N1 7_656 7_656 89.45(8) ?
O2 Cd1 N1 . 7_656 90.55(8) ?
N1 Cd1 N1 . 7_656 180.0 ?
O2 Cd1 O1 7_656 . 88.59(7) ?
O2 Cd1 O1 . . 91.41(7) ?
N1 Cd1 O1 . . 87.98(7) ?
N1 Cd1 O1 7_656 . 92.02(7) ?
O2 Cd1 O1 7_656 7_656 91.41(7) ?
O2 Cd1 O1 . 7_656 88.59(7) ?
N1 Cd1 O1 . 7_656 92.02(7) ?
N1 Cd1 O1 7_656 7_656 87.98(7) ?
O1 Cd1 O1 . 7_656 180.0 ?
O4 S1 O3 . . 111.7(4) ?
O4 S1 O5 . . 111.2(2) ?
O3 S1 O5 . . 110.6(4) ?
O4 S1 O6 . . 107.9(2) ?
O3 S1 O6 . . 108.1(4) ?
O5 S1 O6 . . 107.1(2) ?
Cd1 O1 H11 . . 114(3) ?
Cd1 O1 H12 . . 116(2) ?
H11 O1 H12 . . 118(4) ?
Cd1 O2 H21 . . 114(3) ?
Cd1 O2 H22 . . 131(3) ?
H21 O2 H22 . . 104(4) ?
C1 N1 C2 . . 103.1(2) ?
C1 N1 Cd1 . . 130.93(17) ?
C2 N1 Cd1 . . 125.14(17) ?
C1 N2 N3 . . 102.7(2) ?
C2 N3 N2 . . 109.6(2) ?
C2 N3 C3 . . 129.1(2) ?
N2 N3 C3 . . 121.3(2) ?
N2 C1 N1 . . 114.9(2) ?
N2 C1 H1 . . 122.6 ?
N1 C1 H1 . . 122.6 ?
N3 C2 N1 . . 109.8(2) ?
N3 C2 H2 . . 125.1 ?
N1 C2 H2 . . 125.1 ?
N3 C3 C4 . . 111.8(2) ?
N3 C3 H3A . . 109.3 ?
C4 C3 H3A . . 109.3 ?
N3 C3 H3B . . 109.3 ?
C4 C3 H3B . . 109.3 ?
H3A C3 H3B . . 107.9 ?
C4 C4 C3 7_655 . 113.0(3) ?
C4 C4 H4A 7_655 . 109.0 ?
C3 C4 H4A . . 109.0 ?
C4 C4 H4B 7_655 . 109.0 ?
C3 C4 H4B . . 109.0 ?
H4A C4 H4B . . 107.8 ?

loop_
_geom_bond_atom_site_label_1
_geom_bond_atom_site_label_2
_geom_bond_site_symmetry_2
_geom_bond_distance
_geom_bond_publ_flag
Cd1 O1 . 2.3308(18) y
Cd1 O1 7_656 2.3308(18) ?
Cd1 O2 7_656 2.2923(19) ?
Cd1 O2 . 2.2923(19) y
Cd1 N1 . 2.297(2) y
Cd1 N1 7_656 2.2967(19) ?
S1 O4 . 1.437(3) ?
S1 O3 . 1.456(3) ?
S1 O5 . 1.461(3) ?
S1 O6 . 1.511(3) ?
O1 H11 . 0.84(3) ?
O1 H12 . 0.84(3) ?
O2 H21 . 0.84(3) ?
O2 H22 . 0.83(3) ?
N1 C1 . 1.334(3) ?
N1 C2 . 1.345(4) ?
N2 C1 . 1.319(3) ?
N2 N3 . 1.365(3) ?
N3 C2 . 1.325(4) ?
N3 C3 . 1.467(4) ?
C1 H1 . 0.9300 ?
C2 H2 . 0.9300 ?
C3 C4 . 1.533(4) ?
C3 H3A . 0.9700 ?
C3 H3B . 0.9700 ?
C4 C4 7_655 1.530(5) ?
C4 H4A . 0.9700 ?
C4 H4B . 0.9700 ?

loop_
_geom_hbond_atom_site_label_D
_geom_hbond_atom_site_label_H
_geom_hbond_atom_site_label_A
_geom_hbond_site_symmetry_A
_geom_hbond_distance_DH
_geom_hbond_distance_HA
_geom_hbond_distance_DA
_geom_hbond_angle_DHA
_geom_hbond_publ_flag
O1 H11 O3 . 0.84(3) 1.94(2) 2.765(10) 169(4) yes
O1 H12 N2 4_655 0.84(3) 2.040(10) 2.855(3) 165(4) yes
O2 H21 O4 . 0.84(3) 1.910(10) 2.736(4) 167(4) yes
O2 H21 O5 2_655 0.84(3) 1.79(2) 2.588(4) 158(4) yes
O2 H22 O4 5_656 0.83(3) 1.94(2) 2.749(4) 162(4) yes
O2 H22 O6 6_556 0.83(3) 1.99(2) 2.753(4) 152(4) yes

loop_
_geom_torsion_atom_site_label_1
_geom_torsion_atom_site_label_2
_geom_torsion_atom_site_label_3
_geom_torsion_atom_site_label_4
_geom_torsion_site_symmetry_1
_geom_torsion_site_symmetry_2
_geom_torsion_site_symmetry_3
_geom_torsion_site_symmetry_4
_geom_torsion
_geom_torsion_publ_flag
O2 Cd1 N1 C1 7_656 . . . 156.6(2) ?
O2 Cd1 N1 C1 . . . . -23.4(2) ?
O1 Cd1 N1 C1 . . . . -114.8(2) ?
O1 Cd1 N1 C1 7_656 . . . 65.2(2) ?
O2 Cd1 N1 C2 7_656 . . . -35.6(2) ?
O2 Cd1 N1 C2 . . . . 144.4(2) ?
O1 Cd1 N1 C2 . . . . 52.9(2) ?
O1 Cd1 N1 C2 7_656 . . . -127.1(2) ?
C1 N2 N3 C2 . . . . 0.1(3) ?
C1 N2 N3 C3 . . . . -177.9(2) ?
N3 N2 C1 N1 . . . . -0.1(3) ?
C2 N1 C1 N2 . . . . 0.0(3) ?
Cd1 N1 C1 N2 . . . . 169.75(18) ?
N2 N3 C2 N1 . . . . -0.2(3) ?
C3 N3 C2 N1 . . . . 177.6(2) ?
C1 N1 C2 N3 . . . . 0.1(3) ?
Cd1 N1 C2 N3 . . . . -170.44(16) ?
C2 N3 C3 C4 . . . . -103.8(3) ?
N2 N3 C3 C4 . . . . 73.7(3) ?
N3 C3 C4 C4 . . . 7_655 63.0(4) ?
